data_1525744
loop_
_publ_author_name
'Carter, R.L.'
'Margulis, T.N.'

_publ_section_title
;
 Crystal Structure of Tl2 Cr O4
;
_journal_name_full 'Journal of Solid State Chemistry'
_journal_page_first 75
_journal_page_last 78
_journal_volume 5
_journal_year 1972
_chemical_formula_sum 'Cr O4 Tl2'
_chemical_name_systematic 'Tl2 Cr O4'
_space_group_IT_number 62
_symmetry_space_group_name_Hall '-P 2n 2a'
_symmetry_space_group_name_H-M 'P m c n'
_cell_angle_alpha 90
_cell_angle_beta 90
_cell_angle_gamma 90
_cell_formula_units_Z 4
_cell_length_a 5.91
_cell_length_b 10.727
_cell_length_c 7.91
_cell_volume 501.467
_citation_journal_id_ASTM JSSCBI
_cod_data_source_file Carter_JSSCBI_1972_1788.cif
_cod_data_source_block Cr1O4Tl2
_cod_original_cell_volume 501.4669
_cod_original_sg_symbol_Hall '-P 2ac 2n (y,z,x)'
_cod_original_formula_sum 'Cr1 O4 Tl2'
_cod_database_code 1525744

loop_
_symmetry_equiv_pos_as_xyz
x,y,z
-x,y+1/2,-z+1/2
-x+1/2,-y+1/2,z+1/2
x+1/2,-y,-z
-x,-y,-z
x,-y-1/2,z-1/2
x-1/2,y-1/2,-z-1/2
-x-1/2,y,z

loop_
_atom_site_label
_atom_site_type_symbol
_atom_site_fract_x
_atom_site_fract_y
_atom_site_fract_z
_atom_site_occupancy
_atom_site_U_iso_or_equiv
Cr1 Cr+6 0.25 0.075 0.776 1 0.0
O3 O-2 0.019 0.15 0.706 1 0.0
Tl2 Tl+1 0.25 0.705 0.5098 1 0.0
Tl1 Tl+1 0.25 0.084 0.3277 1 0.0
O1 O-2 0.25 0.082 0.986 1 0.0
O2 O-2 0.25 0.577 0.215 1 0.0
